data_4510753
loop_
_publ_author_name
'Zhao, Shu-Na'
'Su, Sheng-Qun'
'Song, Xue-Zhi'
'Zhu, Min'
'Hao, Zhao-Min'
'Meng, Xing'
'Song, Shu-Yan'
'Zhang, Hong-Jie'

_publ_section_title
;
 A Series of Metal--Organic Frameworks Constructed From a V-shaped
 Tripodal Carboxylate Ligand: Syntheses, Structures, Photoluminescent, and
 Magnetic Properties
;
_journal_issue 7
_journal_name_full 'Crystal Growth &amp; Design'
_journal_page_first 2756
_journal_paper_doi 10.1021/cg3018387
_journal_volume 13
_journal_year 2013
_chemical_formula_sum 'C60 H36 Cu3 N8 O24'
_chemical_formula_weight 1443.59
_chemical_name_systematic
;
 ?
;
_space_group_IT_number 2
_symmetry_cell_setting triclinic
_symmetry_space_group_name_Hall '-P 1'
_symmetry_space_group_name_H-M 'P -1'
_atom_sites_solution_hydrogens geom
_atom_sites_solution_primary direct
_atom_sites_solution_secondary difmap
_audit_creation_method SHELXL-97
_cell_angle_alpha 68.0810(10)
_cell_angle_beta 76.7560(10)
_cell_angle_gamma 69.9110(10)
_cell_formula_units_Z 1
_cell_length_a 9.7258(8)
_cell_length_b 12.0425(8)
_cell_length_c 14.3006(13)
_cell_measurement_temperature 185(2)
_cell_volume 1449.5(2)
_computing_cell_refinement 'Bruker SMART'
_computing_data_collection 'Bruker SMART'
_computing_data_reduction 'Bruker SAINT'
_computing_molecular_graphics SHELXP-97
_computing_publication_material SHELXTL
_computing_structure_refinement 'SHELXL-97 (Sheldrick, 1997)'
_computing_structure_solution 'SHELXS-97 (Sheldrick, 1990)'
_diffrn_ambient_temperature 185(2)
_diffrn_detector_area_resol_mean 9.00cm
_diffrn_measured_fraction_theta_full 0.986
_diffrn_measured_fraction_theta_max 0.986
_diffrn_measurement_device_type 'CCD area detector'
_diffrn_measurement_method 'phi and omega scans'
_diffrn_radiation_monochromator graphite
_diffrn_radiation_source 'fine-focus sealed tube'
_diffrn_radiation_type MoK\a
_diffrn_radiation_wavelength 0.71073
_diffrn_reflns_av_R_equivalents 0.0459
_diffrn_reflns_av_sigmaI/netI 0.0866
_diffrn_reflns_limit_h_max 9
_diffrn_reflns_limit_h_min -11
_diffrn_reflns_limit_k_max 12
_diffrn_reflns_limit_k_min -14
_diffrn_reflns_limit_l_max 16
_diffrn_reflns_limit_l_min -17
_diffrn_reflns_number 16086
_diffrn_reflns_theta_full 25.99
_diffrn_reflns_theta_max 25.99
_diffrn_reflns_theta_min 1.55
_diffrn_standards_decay_% none
_diffrn_standards_interval_count none
_diffrn_standards_interval_time none
_diffrn_standards_number none
_exptl_absorpt_coefficient_mu 1.186
_exptl_absorpt_correction_T_max 0.7228
_exptl_absorpt_correction_T_min 0.6847
_exptl_absorpt_correction_type empirical
_exptl_crystal_density_diffrn 1.654
_exptl_crystal_density_method 'not measured'
_exptl_crystal_F_000 731
_exptl_crystal_size_max 0.30
_exptl_crystal_size_mid 0.24
_exptl_crystal_size_min 0.24
_refine_diff_density_max 1.328
_refine_diff_density_min -0.756
_refine_diff_density_rms 0.184
_refine_ls_extinction_method none
_refine_ls_goodness_of_fit_ref 1.051
_refine_ls_hydrogen_treatment constr
_refine_ls_matrix_type full
_refine_ls_number_parameters 429
_refine_ls_number_reflns 5608
_refine_ls_number_restraints 30
_refine_ls_restrained_S_all 1.055
_refine_ls_R_factor_all 0.1418
_refine_ls_R_factor_gt 0.0863
_refine_ls_shift/su_max 0.000
_refine_ls_shift/su_mean 0.000
_refine_ls_structure_factor_coef Fsqd
_refine_ls_weighting_details 'calc w=1/[\s^2^(Fo^2^)+(0.0000P)^2^+27.8407P] where P=(Fo^2^+2Fc^2^)/3'
_refine_ls_weighting_scheme calc
_refine_ls_wR_factor_gt 0.1649
_refine_ls_wR_factor_ref 0.2102
_reflns_number_gt 3770
_reflns_number_total 5608
_reflns_threshold_expression >2sigma(I)
_cod_data_source_file cg3018387_si_002.cif
_cod_data_source_block 5
_cod_depositor_comments
;
The following automatic conversions were performed:

'_symmetry_cell_setting' value 'Triclinic' changed to 'triclinic'
according to
/usr/data/users/saulius/automatic-downloads/retrospective/ACS/lib/dictionaries/cif_core.dic
dictionary named 'cif_core.dic' version 2.4.2 from 2011-04-26.

Automatic conversion script
Id: cif_fix_values 2281 2013-09-26 08:29:07Z andrius 
;
_cod_original_sg_symbol_H-M P-1
_cod_database_code 4510753

loop_
_symmetry_equiv_pos_as_xyz
'x, y, z'
'-x, -y, -z'

loop_
_atom_site_label
_atom_site_type_symbol
_atom_site_fract_x
_atom_site_fract_y
_atom_site_fract_z
_atom_site_U_iso_or_equiv
_atom_site_adp_type
_atom_site_occupancy
_atom_site_symmetry_multiplicity
_atom_site_calc_flag
_atom_site_refinement_flags
C1 C -0.3494(9) 1.2832(7) 0.4264(6) 0.0218(18) Uani 1 1 d .
C2 C -0.2662(9) 1.1469(7) 0.4546(6) 0.0194(17) Uani 1 1 d .
C3 C -0.2413(9) 1.0742(7) 0.5534(6) 0.0212(18) Uani 1 1 d .
H3 H -0.2749 1.1109 0.6043 0.025 Uiso 1 1 calc R
C4 C -0.1676(9) 0.9483(7) 0.5783(6) 0.0152(16) Uani 1 1 d .
C5 C -0.1162(9) 0.8908(7) 0.5032(6) 0.0190(17) Uani 1 1 d .
C6 C -0.1384(9) 0.9629(7) 0.4030(6) 0.0177(17) Uani 1 1 d .
H6 H -0.1018 0.9268 0.3518 0.021 Uiso 1 1 calc R
C7 C -0.2150(10) 1.0879(8) 0.3799(7) 0.0248(19) Uani 1 1 d .
H7 H -0.2331 1.1343 0.3132 0.030 Uiso 1 1 calc R
C8 C -0.0212(9) 0.7051(7) 0.4581(6) 0.0206(18) Uani 1 1 d .
C9 C 0.1186(9) 0.6712(7) 0.4088(6) 0.0150(16) Uani 1 1 d .
H9 H 0.1938 0.6962 0.4177 0.018 Uiso 1 1 calc R
C10 C 0.1470(9) 0.5997(7) 0.3456(6) 0.0202(17) Uani 1 1 d .
C11 C 0.0308(9) 0.5665(7) 0.3302(6) 0.0182(17) Uani 1 1 d .
H11 H 0.0477 0.5220 0.2857 0.022 Uiso 1 1 calc R
C12 C -0.1102(10) 0.6002(7) 0.3815(6) 0.0204(17) Uani 1 1 d .
C13 C -0.1350(8) 0.6708(7) 0.4457(6) 0.0151(16) Uani 1 1 d .
H13 H -0.2283 0.6944 0.4797 0.018 Uiso 1 1 calc R
C14 C -0.2356(9) 0.5618(7) 0.3706(6) 0.0189(17) Uani 1 1 d .
C15 C 0.2978(9) 0.5573(7) 0.2960(6) 0.0170(16) Uani 1 1 d .
C16 C 0.5023(12) 0.7771(8) 0.1952(7) 0.040(3) Uani 1 1 d .
H16 H 0.4770 0.7580 0.2650 0.047 Uiso 1 1 calc R
C17 C 0.4781(13) 0.8994(9) 0.1362(7) 0.045(3) Uani 1 1 d .
H17 H 0.4360 0.9613 0.1667 0.054 Uiso 1 1 calc R
C18 C 0.5145(10) 0.9330(7) 0.0330(6) 0.0227(18) Uani 1 1 d .
C19 C 0.5780(9) 0.8377(8) -0.0093(6) 0.0244(19) Uani 1 1 d .
H19 H 0.6054 0.8556 -0.0789 0.029 Uiso 1 1 calc R
C20 C 0.5997(9) 0.7149(8) 0.0546(6) 0.0198(17) Uani 1 1 d .
H20 H 0.6429 0.6513 0.0260 0.024 Uiso 1 1 calc R
C21 C 0.6331(10) 0.3954(8) 0.0935(7) 0.0260(19) Uani 1 1 d .
H21 H 0.5307 0.4204 0.1033 0.031 Uiso 1 1 calc R
C22 C 0.7019(9) 0.3271(8) 0.0289(6) 0.0242(19) Uani 1 1 d .
H22 H 0.6467 0.3065 -0.0040 0.029 Uiso 1 1 calc R
C23 C 0.8541(10) 0.2892(8) 0.0134(6) 0.0230(18) Uani 1 1 d .
C24 C 0.9304(10) 0.3230(9) 0.0642(7) 0.031(2) Uani 1 1 d .
H24 H 1.0329 0.2982 0.0563 0.037 Uiso 1 1 calc R
C25 C 0.8526(10) 0.3942(9) 0.1274(7) 0.030(2) Uani 1 1 d .
H25 H 0.9045 0.4189 0.1595 0.036 Uiso 1 1 calc R
C26 C 0.9336(10) 0.2142(9) -0.0545(7) 0.032(2) Uani 1 1 d .
C27 C 0.8679(13) 0.1378(9) -0.0703(8) 0.040(2) Uani 1 1 d U
H27 H 0.7733 0.1350 -0.0399 0.048 Uiso 1 1 calc R
C28 C 0.9457(16) 0.0656(11) -0.1323(9) 0.058(3) Uani 1 1 d U
H28 H 0.9004 0.0146 -0.1416 0.070 Uiso 1 1 calc R
C29 C 1.1395(14) 0.1414(12) -0.1661(8) 0.057(3) Uani 1 1 d U
H29 H 1.2327 0.1445 -0.1999 0.068 Uiso 1 1 calc R
C30 C 1.0719(11) 0.2183(10) -0.1051(7) 0.040(3) Uani 1 1 d U
H30 H 1.1188 0.2704 -0.0990 0.048 Uiso 1 1 calc R
N1 N -0.1495(8) 0.8807(6) 0.6840(5) 0.0247(16) Uani 1 1 d .
N2 N 0.5619(8) 0.6829(6) 0.1555(5) 0.0209(15) Uani 1 1 d .
N3 N 0.7062(7) 0.4277(6) 0.1428(5) 0.0183(14) Uani 1 1 d .
N4 N 1.0804(14) 0.0649(10) -0.1790(7) 0.065(3) Uani 1 1 d U
O1 O -0.3752(6) 1.3343(5) 0.4924(4) 0.0188(12) Uani 1 1 d .
O2 O -0.3886(6) 1.3324(5) 0.3378(4) 0.0209(13) Uani 1 1 d .
O1W O 0.2337(9) 0.3924(7) 0.1299(6) 0.050(2) Uani 1 1 d .
O3 O -0.2066(10) 0.9333(6) 0.7467(5) 0.055(2) Uani 1 1 d .
O2W O -0.582(2) 1.2141(15) 0.3114(18) 0.218(11) Uani 1 1 d .
O4 O -0.0768(9) 0.7715(6) 0.7094(5) 0.046(2) Uani 1 1 d .
O3W O -0.434(7) 0.932(6) 0.339(5) 0.30(3) Uiso 0.50 1 d P
O5 O -0.0433(6) 0.7663(5) 0.5290(4) 0.0192(12) Uani 1 1 d .
O6 O -0.3486(6) 0.5812(5) 0.4334(4) 0.0212(12) Uani 1 1 d .
O7 O -0.2215(6) 0.5176(5) 0.3013(4) 0.0241(13) Uani 1 1 d .
O8 O 0.4028(6) 0.5638(5) 0.3328(4) 0.0201(12) Uani 1 1 d .
O9 O 0.3208(6) 0.5188(6) 0.2231(5) 0.0277(14) Uani 1 1 d .
Cu1 Cu -0.5000 1.5000 0.5000 0.0157(3) Uani 1 2 d S
Cu2 Cu 0.58909(11) 0.50601(9) 0.25080(7) 0.0184(3) Uani 1 1 d .
O3W' O -0.432(3) 1.060(2) 0.2228(19) 0.105(8) Uiso 0.50 1 d P

loop_
_atom_site_aniso_label
_atom_site_aniso_U_11
_atom_site_aniso_U_22
_atom_site_aniso_U_33
_atom_site_aniso_U_23
_atom_site_aniso_U_13
_atom_site_aniso_U_12
C1 0.023(4) 0.015(4) 0.021(4) -0.006(3) 0.002(3) -0.002(3)
C2 0.020(4) 0.018(4) 0.020(4) -0.006(3) -0.002(3) -0.007(3)
C3 0.029(5) 0.014(4) 0.021(4) -0.013(3) -0.001(4) -0.002(3)
C4 0.025(4) 0.007(3) 0.012(4) 0.002(3) -0.002(3) -0.006(3)
C5 0.027(5) 0.014(4) 0.017(4) -0.005(3) -0.003(3) -0.007(3)
C6 0.029(5) 0.015(4) 0.014(4) -0.011(3) -0.001(3) -0.007(3)
C7 0.027(5) 0.016(4) 0.027(5) -0.001(4) -0.003(4) -0.008(4)
C8 0.028(5) 0.011(4) 0.018(4) -0.007(3) -0.001(3) 0.000(3)
C9 0.019(4) 0.016(4) 0.016(4) -0.008(3) -0.001(3) -0.008(3)
C10 0.023(4) 0.014(4) 0.019(4) 0.000(3) -0.005(3) -0.004(3)
C11 0.026(4) 0.014(4) 0.011(4) -0.005(3) 0.002(3) -0.003(3)
C12 0.032(5) 0.017(4) 0.013(4) -0.004(3) -0.002(3) -0.010(4)
C13 0.013(4) 0.018(4) 0.017(4) -0.012(3) -0.002(3) 0.000(3)
C14 0.020(4) 0.017(4) 0.020(4) -0.006(3) -0.009(3) -0.001(3)
C15 0.023(4) 0.009(4) 0.014(4) 0.004(3) -0.004(3) -0.007(3)
C16 0.073(8) 0.011(4) 0.019(5) -0.004(4) 0.011(5) -0.006(5)
C17 0.072(8) 0.018(5) 0.028(5) -0.005(4) 0.007(5) -0.002(5)
C18 0.030(5) 0.019(5) 0.016(4) -0.003(4) 0.004(3) -0.010(4)
C19 0.027(5) 0.025(5) 0.016(4) -0.008(4) 0.007(3) -0.005(4)
C20 0.022(4) 0.020(4) 0.015(4) -0.009(3) 0.001(3) -0.003(3)
C21 0.019(4) 0.033(5) 0.029(5) -0.017(4) 0.000(4) -0.006(4)
C22 0.024(5) 0.026(5) 0.027(5) -0.009(4) -0.004(4) -0.010(4)
C23 0.029(5) 0.018(4) 0.021(4) -0.006(3) 0.000(4) -0.008(4)
C24 0.022(5) 0.040(6) 0.029(5) -0.011(4) -0.006(4) -0.005(4)
C25 0.034(5) 0.038(5) 0.025(5) -0.020(4) 0.004(4) -0.013(4)
C26 0.032(5) 0.028(5) 0.022(5) -0.005(4) -0.012(4) 0.007(4)
C27 0.054(6) 0.029(5) 0.034(5) -0.015(4) -0.009(4) 0.001(4)
C28 0.082(7) 0.045(6) 0.046(6) -0.031(5) -0.017(5) 0.010(5)
C29 0.052(6) 0.065(7) 0.032(5) -0.017(5) -0.005(5) 0.010(5)
C30 0.032(5) 0.047(6) 0.030(5) -0.015(4) -0.007(4) 0.006(4)
N1 0.035(4) 0.015(4) 0.021(4) -0.001(3) -0.004(3) -0.008(3)
N2 0.028(4) 0.013(3) 0.017(3) -0.005(3) 0.001(3) -0.003(3)
N3 0.019(4) 0.012(3) 0.019(3) -0.003(3) -0.003(3) -0.001(3)
N4 0.089(7) 0.051(5) 0.033(5) -0.025(4) -0.010(5) 0.023(5)
O1 0.024(3) 0.012(3) 0.019(3) -0.009(2) 0.002(2) -0.001(2)
O2 0.033(3) 0.011(3) 0.015(3) -0.003(2) -0.004(2) -0.002(2)
O1W 0.067(5) 0.053(5) 0.042(4) -0.025(4) 0.006(4) -0.028(4)
O3 0.098(6) 0.027(4) 0.013(3) -0.011(3) -0.006(4) 0.019(4)
O2W 0.178(17) 0.114(13) 0.35(3) 0.051(15) -0.157(18) -0.081(12)
O4 0.072(5) 0.024(4) 0.024(4) -0.006(3) -0.013(3) 0.010(3)
O5 0.028(3) 0.014(3) 0.016(3) -0.010(2) 0.002(2) -0.003(2)
O6 0.017(3) 0.019(3) 0.028(3) -0.015(3) -0.001(2) 0.001(2)
O7 0.024(3) 0.026(3) 0.019(3) -0.008(3) 0.000(2) -0.004(3)
O8 0.023(3) 0.021(3) 0.012(3) -0.004(2) -0.002(2) -0.002(2)
O9 0.021(3) 0.037(4) 0.030(3) -0.023(3) -0.001(3) -0.003(3)
Cu1 0.0179(7) 0.0121(7) 0.0153(7) -0.0059(5) 0.0009(5) -0.0022(5)
Cu2 0.0245(6) 0.0126(5) 0.0147(5) -0.0051(4) -0.0002(4) -0.0017(4)

loop_
_atom_type_symbol
_atom_type_description
_atom_type_scat_dispersion_real
_atom_type_scat_dispersion_imag
_atom_type_scat_source
C C 0.0033 0.0016 'International Tables Vol C Tables 4.2.6.8 and 6.1.1.4'
H H 0.0000 0.0000 'International Tables Vol C Tables 4.2.6.8 and 6.1.1.4'
N N 0.0061 0.0033 'International Tables Vol C Tables 4.2.6.8 and 6.1.1.4'
O O 0.0106 0.0060 'International Tables Vol C Tables 4.2.6.8 and 6.1.1.4'
Cu Cu 0.3201 1.2651 'International Tables Vol C Tables 4.2.6.8 and 6.1.1.4'

loop_
_geom_angle_atom_site_label_1
_geom_angle_atom_site_label_2
_geom_angle_atom_site_label_3
_geom_angle
_geom_angle_site_symmetry_1
_geom_angle_site_symmetry_3
O1 C1 O2 127.4(7) . .
O1 C1 C2 117.2(7) . .
O2 C1 C2 115.4(7) . .
C3 C2 C7 117.6(7) . .
C3 C2 C1 122.3(7) . .
C7 C2 C1 120.1(7) . .
C4 C3 C2 121.6(7) . .
C3 C4 C5 120.3(7) . .
C3 C4 N1 117.0(7) . .
C5 C4 N1 122.6(7) . .
O5 C5 C6 121.4(7) . .
O5 C5 C4 119.7(7) . .
C6 C5 C4 118.9(7) . .
C7 C6 C5 119.9(7) . .
C6 C7 C2 121.6(8) . .
C13 C8 C9 121.5(7) . .
C13 C8 O5 119.5(7) . .
C9 C8 O5 118.8(7) . .
C8 C9 C10 120.0(7) . .
C9 C10 C11 119.2(7) . .
C9 C10 C15 120.8(7) . .
C11 C10 C15 120.0(7) . .
C12 C11 C10 120.3(7) . .
C13 C12 C11 119.2(8) . .
C13 C12 C14 118.8(7) . .
C11 C12 C14 121.9(7) . .
C8 C13 C12 119.8(7) . .
O7 C14 O6 126.4(8) . .
O7 C14 C12 118.9(7) . .
O6 C14 C12 114.6(7) . .
O9 C15 O8 122.3(7) . .
O9 C15 C10 121.7(7) . .
O8 C15 C10 116.0(7) . .
N2 C16 C17 122.2(8) . .
C16 C17 C18 121.4(9) . .
C17 C18 C19 117.5(8) . .
C17 C18 C18 122.1(10) . 2_675
C19 C18 C18 120.5(9) . 2_675
C18 C19 C20 118.5(7) . .
N2 C20 C19 123.7(7) . .
N3 C21 C22 123.2(8) . .
C21 C22 C23 119.2(8) . .
C22 C23 C24 117.8(8) . .
C22 C23 C26 121.3(8) . .
C24 C23 C26 120.8(8) . .
C23 C24 C25 119.6(9) . .
N3 C25 C24 121.6(8) . .
C30 C26 C27 117.8(9) . .
C30 C26 C23 122.3(9) . .
C27 C26 C23 119.8(9) . .
C28 C27 C26 119.0(11) . .
N4 C28 C27 124.2(13) . .
N4 C29 C30 124.8(12) . .
C26 C30 C29 117.9(11) . .
O3 N1 O4 120.6(7) . .
O3 N1 C4 119.6(7) . .
O4 N1 C4 119.8(7) . .
C20 N2 C16 116.8(7) . .
C20 N2 Cu2 125.0(5) . .
C16 N2 Cu2 118.2(6) . .
C25 N3 C21 118.6(7) . .
C25 N3 Cu2 123.1(6) . .
C21 N3 Cu2 117.9(6) . .
C29 N4 C28 116.1(10) . .
C1 O1 Cu1 132.6(5) . .
C1 O2 Cu2 126.7(5) . 1_465
C5 O5 C8 118.5(6) . .
C14 O6 Cu1 134.8(5) . 1_545
C14 O7 Cu2 122.2(5) . 1_455
C15 O8 Cu2 107.3(5) . .
O6 Cu1 O6 180.000(2) 1_565 2_476
O6 Cu1 O1 94.4(2) 1_565 .
O6 Cu1 O1 85.6(2) 2_476 .
O6 Cu1 O1 85.6(2) 1_565 2_486
O6 Cu1 O1 94.4(2) 2_476 2_486
O1 Cu1 O1 180.000(1) . 2_486
O2 Cu2 O8 91.3(2) 1_645 .
O2 Cu2 N2 176.8(3) 1_645 .
O8 Cu2 N2 89.3(2) . .
O2 Cu2 N3 83.8(2) 1_645 .
O8 Cu2 N3 151.9(3) . .
N2 Cu2 N3 94.2(3) . .
O2 Cu2 O7 93.3(2) 1_645 1_655
O8 Cu2 O7 111.6(2) . 1_655
N2 Cu2 O7 89.4(3) . 1_655
N3 Cu2 O7 96.3(2) . 1_655

loop_
_geom_bond_atom_site_label_1
_geom_bond_atom_site_label_2
_geom_bond_distance
_geom_bond_site_symmetry_2
C1 O1 1.246(10) .
C1 O2 1.269(10) .
C1 C2 1.502(11) .
C2 C3 1.382(11) .
C2 C7 1.404(12) .
C3 C4 1.380(11) .
C4 C5 1.398(11) .
C4 N1 1.444(10) .
C5 O5 1.365(9) .
C5 C6 1.391(11) .
C6 C7 1.379(11) .
C8 C13 1.374(11) .
C8 C9 1.381(11) .
C8 O5 1.403(9) .
C9 C10 1.391(11) .
C10 C11 1.406(12) .
C10 C15 1.481(11) .
C11 C12 1.401(11) .
C12 C13 1.401(10) .
C12 C14 1.501(11) .
C14 O7 1.251(9) .
C14 O6 1.264(10) .
C15 O9 1.240(10) .
C15 O8 1.287(10) .
C16 N2 1.351(11) .
C16 C17 1.364(12) .
C17 C18 1.371(12) .
C18 C19 1.388(11) .
C18 C18 1.499(16) 2_675
C19 C20 1.391(11) .
C20 N2 1.343(10) .
C21 N3 1.333(11) .
C21 C22 1.372(12) .
C22 C23 1.383(12) .
C23 C24 1.385(12) .
C23 C26 1.479(12) .
C24 C25 1.395(12) .
C25 N3 1.330(11) .
C26 C30 1.381(14) .
C26 C27 1.390(14) .
C27 C28 1.389(14) .
C28 N4 1.325(17) .
C29 N4 1.325(17) .
C29 C30 1.405(15) .
N1 O3 1.212(9) .
N1 O4 1.219(9) .
N2 Cu2 2.019(7) .
N3 Cu2 2.028(7) .
O1 Cu1 1.976(5) .
O2 Cu2 1.958(5) 1_465
O3W O3W' 1.80(6) .
O6 Cu1 1.918(6) 1_545
O7 Cu2 2.191(6) 1_455
O8 Cu2 1.978(5) .
Cu1 O6 1.918(6) 1_565
Cu1 O6 1.918(6) 2_476
Cu1 O1 1.976(5) 2_486
Cu2 O2 1.958(5) 1_645
Cu2 O7 2.191(6) 1_655
